data_1543633
loop_
_publ_author_name
'Lehnherr, Dan'
'Chen, Chen'
'Pedramrazi, Zahra'
'DeBlase, Catherine R.'
'Alzola, Joaquin M.'
'Keresztes, Ivan'
'Lobkovsky, Emil B.'
'Crommie, Michael F.'
'Dichtel, William R.'

_publ_section_title
;
 Sequence-defined oligo(ortho-arylene) foldamers derived from the
 benzannulation of ortho(arylene ethynylene)s
;
_journal_issue 10
_journal_name_full 'Chem. Sci.'
_journal_page_first 6357
_journal_paper_doi 10.1039/C6SC02520J
_journal_volume 7
_journal_year 2016
_chemical_formula_moiety 'C54 H36'
_chemical_formula_sum 'C54 H36'
_chemical_formula_weight 684.83
_chemical_name_systematic
; 
 ? 
;
_space_group_IT_number 15
_symmetry_cell_setting monoclinic
_symmetry_space_group_name_Hall '-C 2yc'
_symmetry_space_group_name_H-M 'C 1 2/c 1'
_atom_sites_solution_hydrogens geom
_atom_sites_solution_primary direct
_atom_sites_solution_secondary difmap
_audit_creation_method SHELXL-97
_audit_update_record
;
2016-06-07 deposited with the CCDC.
2016-07-08 downloaded from the CCDC.
;
_cell_angle_alpha 90.00
_cell_angle_beta 115.136(2)
_cell_angle_gamma 90.00
_cell_formula_units_Z 4
_cell_length_a 16.2638(11)
_cell_length_b 21.1086(15)
_cell_length_c 14.1182(10)
_cell_measurement_reflns_used 4310
_cell_measurement_temperature 296(2)
_cell_measurement_theta_max 27.17
_cell_measurement_theta_min 2.49
_cell_volume 4387.9(5)
_computing_cell_refinement 'Bruker SAINT+'
_computing_data_collection 'Bruker APEX2'
_computing_data_reduction 'Bruker SAINT+'
_computing_molecular_graphics 'Bruker SHELXTL'
_computing_publication_material 'Bruker SHELXTL'
_computing_structure_refinement 'SHELXL-97 (Sheldrick, 1997)'
_computing_structure_solution 'SHELXS-97 (Sheldrick, 1990)'
_diffrn_ambient_temperature 296(2)
_diffrn_measured_fraction_theta_full 0.999
_diffrn_measured_fraction_theta_max 0.999
_diffrn_measurement_device_type 'Bruker X8 APEX II diffractometer'
_diffrn_measurement_method 'phi and omega scans'
_diffrn_radiation_monochromator graphite
_diffrn_radiation_source 'fine-focus sealed tube'
_diffrn_radiation_type MoK\a
_diffrn_radiation_wavelength 0.71073
_diffrn_reflns_av_R_equivalents 0.0430
_diffrn_reflns_av_sigmaI/netI 0.0421
_diffrn_reflns_limit_h_max 21
_diffrn_reflns_limit_h_min -19
_diffrn_reflns_limit_k_max 27
_diffrn_reflns_limit_k_min -26
_diffrn_reflns_limit_l_max 18
_diffrn_reflns_limit_l_min -18
_diffrn_reflns_number 19126
_diffrn_reflns_theta_full 27.48
_diffrn_reflns_theta_max 27.48
_diffrn_reflns_theta_min 2.50
_diffrn_standards_number 0
_exptl_absorpt_coefficient_mu 0.059
_exptl_absorpt_correction_T_max 0.9884
_exptl_absorpt_correction_T_min 0.9769
_exptl_absorpt_correction_type multi-scan
_exptl_absorpt_process_details SADABS
_exptl_crystal_colour colourless
_exptl_crystal_density_diffrn 1.037
_exptl_crystal_density_method 'not measured'
_exptl_crystal_description block
_exptl_crystal_F_000 1440
_exptl_crystal_size_max 0.40
_exptl_crystal_size_mid 0.30
_exptl_crystal_size_min 0.20
_platon_squeeze_details
;
;
_refine_diff_density_max 0.162
_refine_diff_density_min -0.208
_refine_diff_density_rms 0.050
_refine_ls_extinction_method none
_refine_ls_goodness_of_fit_ref 1.044
_refine_ls_hydrogen_treatment mixed
_refine_ls_matrix_type full
_refine_ls_number_parameters 308
_refine_ls_number_reflns 5037
_refine_ls_number_restraints 0
_refine_ls_restrained_S_all 1.044
_refine_ls_R_factor_all 0.0780
_refine_ls_R_factor_gt 0.0525
_refine_ls_shift/su_max 0.002
_refine_ls_shift/su_mean 0.000
_refine_ls_structure_factor_coef Fsqd
_refine_ls_weighting_details 'calc w=1/[\s^2^(Fo^2^)+(0.1000P)^2^+0.0000P] where P=(Fo^2^+2Fc^2^)/3'
_refine_ls_weighting_scheme calc
_refine_ls_wR_factor_gt 0.1543
_refine_ls_wR_factor_ref 0.1701
_reflns_number_gt 3323
_reflns_number_total 5037
_reflns_threshold_expression >2sigma(I)
_cod_data_source_file c6sc02520j2.cif
_cod_data_source_block dl5
_cod_depositor_comments
;
The following automatic conversions were performed:

'_symmetry_cell_setting' value 'Monoclinic' changed to 'monoclinic'
according to
/usr/data/users/saulius/crontab/automatic-downloads/rss-feeds/RSC/lib/dictionaries/cif_core.dic
dictionary named 'cif_core.dic' version 2.4.2 from 2011-04-26.

Automatic conversion script
Id: cif_fix_values 4268 2015-11-12 08:31:59Z antanas 

 Adding full bibliography for 1543631--1543639.cif.
;
_cod_original_sg_symbol_H-M C2/c
_cod_database_code 1543633

loop_
_symmetry_equiv_pos_as_xyz
'x, y, z'
'-x, y, -z+1/2'
'x+1/2, y+1/2, z'
'-x+1/2, y+1/2, -z+1/2'
'-x, -y, -z'
'x, -y, z-1/2'
'-x+1/2, -y+1/2, -z'
'x+1/2, -y+1/2, z-1/2'

loop_
_atom_site_label
_atom_site_type_symbol
_atom_site_fract_x
_atom_site_fract_y
_atom_site_fract_z
_atom_site_U_iso_or_equiv
_atom_site_adp_type
_atom_site_occupancy
_atom_site_symmetry_multiplicity
_atom_site_calc_flag
_atom_site_refinement_flags
C1 C -0.21236(11) 0.10011(9) 0.44358(13) 0.0541(4) Uani 1 1 d .
C2 C -0.21377(13) 0.05443(11) 0.37280(17) 0.0702(6) Uani 1 1 d .
H2 H -0.2092(15) 0.0655(11) 0.3074(18) 0.085(7) Uiso 1 1 d .
C3 C -0.21982(14) -0.00832(12) 0.3930(2) 0.0792(7) Uani 1 1 d .
H3 H -0.2203(16) -0.0426(11) 0.339(2) 0.093(7) Uiso 1 1 d .
C4 C -0.22526(14) -0.02628(10) 0.4842(2) 0.0797(7) Uani 1 1 d .
H4A H -0.2300 -0.0689 0.4975 0.096 Uiso 1 1 calc R
C5 C -0.22369(12) 0.01944(8) 0.55650(18) 0.0612(5) Uani 1 1 d .
H5 H -0.2222(14) 0.0077(10) 0.6271(17) 0.077(6) Uiso 1 1 d .
C6 C -0.21718(9) 0.08340(7) 0.53722(12) 0.0464(4) Uani 1 1 d .
C7 C -0.21898(10) 0.13248(7) 0.61194(11) 0.0421(4) Uani 1 1 d .
C8 C -0.28292(11) 0.12715(8) 0.65266(13) 0.0504(4) Uani 1 1 d .
H8 H -0.3208(11) 0.0896(8) 0.6315(12) 0.047(4) Uiso 1 1 d .
C9 C -0.29439(11) 0.17402(9) 0.71743(12) 0.0532(4) Uani 1 1 d .
C10 C -0.35665(14) 0.16693(12) 0.76375(17) 0.0712(6) Uani 1 1 d .
H10 H -0.3916(13) 0.1251(10) 0.7455(15) 0.072(6) Uiso 1 1 d .
C11 C -0.36458(17) 0.21352(15) 0.82628(18) 0.0855(7) Uani 1 1 d .
H11 H -0.4048(16) 0.2078(11) 0.8627(18) 0.097(7) Uiso 1 1 d .
C12 C -0.31302(17) 0.26908(15) 0.84510(18) 0.0855(7) Uani 1 1 d .
H12 H -0.3262(18) 0.2999(13) 0.890(2) 0.120(9) Uiso 1 1 d .
C13 C -0.25391(15) 0.27758(12) 0.80131(16) 0.0690(6) Uani 1 1 d .
H13 H -0.2188(16) 0.3165(11) 0.8123(18) 0.085(7) Uiso 1 1 d .
C14 C -0.24264(11) 0.22988(8) 0.73670(12) 0.0527(4) Uani 1 1 d .
C15 C -0.17649(11) 0.23505(8) 0.69629(12) 0.0470(4) Uani 1 1 d .
H15 H -0.1364(11) 0.2734(8) 0.7135(13) 0.052(5) Uiso 1 1 d .
C16 C -0.16189(10) 0.18751(7) 0.63837(11) 0.0402(3) Uani 1 1 d .
C17 C -0.08541(10) 0.19601(7) 0.60686(10) 0.0382(3) Uani 1 1 d .
C18 C -0.08783(12) 0.24916(8) 0.54654(13) 0.0501(4) Uani 1 1 d .
H18 H -0.1370(12) 0.2801(9) 0.5298(14) 0.059(5) Uiso 1 1 d .
C19 C -0.02160(12) 0.25953(8) 0.51142(13) 0.0542(4) Uani 1 1 d .
H19 H -0.0258(12) 0.2961(9) 0.4734(14) 0.059(5) Uiso 1 1 d .
C20 C 0.04881(11) 0.21675(8) 0.53555(11) 0.0489(4) Uani 1 1 d .
H20 H 0.0991(14) 0.2225(10) 0.5103(17) 0.085(6) Uiso 1 1 d .
C21 C 0.05303(10) 0.16450(7) 0.59616(11) 0.0406(3) Uani 1 1 d .
H21 H 0.1060(11) 0.1345(8) 0.6149(12) 0.048(4) Uiso 1 1 d .
C22 C -0.01193(9) 0.15348(6) 0.63443(10) 0.0349(3) Uani 1 1 d .
C23 C -0.00247(8) 0.09486(6) 0.69785(9) 0.0323(3) Uani 1 1 d .
C24 C 0.00063(9) 0.03769(7) 0.65271(10) 0.0364(3) Uani 1 1 d .
H24 H 0.0011(9) 0.0360(7) 0.5828(12) 0.039(4) Uiso 1 1 d .
C25 C 0.00221(9) -0.02114(6) 0.70102(10) 0.0356(3) Uani 1 1 d .
C26 C 0.00517(10) -0.08007(7) 0.65402(11) 0.0433(4) Uani 1 1 d .
H26 H 0.0071(11) -0.0814(8) 0.5868(13) 0.055(5) Uiso 1 1 d .
C27 C 0.00311(11) -0.13507(7) 0.70163(12) 0.0488(4) Uani 1 1 d .
H27A H 0.0058 -0.1733 0.6704 0.059 Uiso 1 1 calc R
H1 H -0.2067(11) 0.1464(9) 0.4317(14) 0.056(5) Uiso 1 1 d .

loop_
_atom_site_aniso_label
_atom_site_aniso_U_11
_atom_site_aniso_U_22
_atom_site_aniso_U_33
_atom_site_aniso_U_23
_atom_site_aniso_U_13
_atom_site_aniso_U_12
C1 0.0474(9) 0.0639(12) 0.0473(9) -0.0088(8) 0.0165(7) -0.0012(8)
C2 0.0607(12) 0.0856(16) 0.0591(12) -0.0246(11) 0.0206(9) -0.0039(10)
C3 0.0600(12) 0.0820(16) 0.0826(16) -0.0359(13) 0.0179(11) -0.0017(10)
C4 0.0636(12) 0.0510(11) 0.1078(19) -0.0162(11) 0.0203(12) -0.0057(9)
C5 0.0541(11) 0.0487(10) 0.0763(13) -0.0029(9) 0.0234(10) -0.0045(8)
C6 0.0355(8) 0.0509(9) 0.0495(9) -0.0009(7) 0.0149(7) 0.0011(6)
C7 0.0420(8) 0.0443(8) 0.0396(8) 0.0089(6) 0.0170(6) 0.0076(6)
C8 0.0456(9) 0.0552(10) 0.0526(9) 0.0128(8) 0.0230(7) 0.0047(7)
C9 0.0489(9) 0.0697(11) 0.0453(9) 0.0155(8) 0.0243(7) 0.0208(8)
C10 0.0631(12) 0.0947(16) 0.0665(12) 0.0169(11) 0.0378(10) 0.0183(11)
C11 0.0770(15) 0.127(2) 0.0717(14) 0.0126(14) 0.0495(12) 0.0354(15)
C12 0.0822(16) 0.113(2) 0.0715(14) -0.0025(13) 0.0425(13) 0.0364(15)
C13 0.0666(12) 0.0810(15) 0.0604(12) -0.0009(10) 0.0279(10) 0.0294(11)
C14 0.0523(10) 0.0632(11) 0.0434(9) 0.0092(7) 0.0209(8) 0.0220(8)
C15 0.0500(9) 0.0465(9) 0.0428(9) 0.0054(7) 0.0180(7) 0.0113(7)
C16 0.0442(8) 0.0423(8) 0.0330(7) 0.0095(6) 0.0153(6) 0.0098(6)
C17 0.0444(8) 0.0391(8) 0.0299(7) 0.0015(6) 0.0147(6) -0.0021(6)
C18 0.0566(10) 0.0462(9) 0.0441(9) 0.0091(7) 0.0181(8) 0.0025(8)
C19 0.0681(11) 0.0505(10) 0.0427(9) 0.0122(7) 0.0224(8) -0.0105(8)
C20 0.0549(10) 0.0611(10) 0.0333(8) -0.0003(7) 0.0212(7) -0.0163(8)
C21 0.0442(8) 0.0493(9) 0.0303(7) -0.0012(6) 0.0176(6) -0.0062(7)
C22 0.0416(8) 0.0384(7) 0.0240(6) -0.0038(5) 0.0134(5) -0.0058(6)
C23 0.0307(6) 0.0401(7) 0.0261(6) -0.0003(5) 0.0120(5) -0.0013(5)
C24 0.0422(8) 0.0435(8) 0.0260(7) -0.0005(5) 0.0168(6) -0.0012(6)
C25 0.0368(7) 0.0413(8) 0.0284(7) -0.0012(5) 0.0138(6) -0.0002(6)
C26 0.0567(9) 0.0438(8) 0.0327(8) -0.0040(6) 0.0221(7) -0.0004(7)
C27 0.0663(10) 0.0389(8) 0.0421(8) -0.0045(6) 0.0240(8) 0.0014(7)

loop_
_atom_type_symbol
_atom_type_description
_atom_type_scat_dispersion_real
_atom_type_scat_dispersion_imag
_atom_type_scat_source
C C 0.0033 0.0016 'International Tables Vol C Tables 4.2.6.8 and 6.1.1.4'
H H 0.0000 0.0000 'International Tables Vol C Tables 4.2.6.8 and 6.1.1.4'

loop_
_geom_angle_atom_site_label_1
_geom_angle_atom_site_label_2
_geom_angle_atom_site_label_3
_geom_angle
_geom_angle_site_symmetry_1
_geom_angle_site_symmetry_3
C2 C1 C6 121.05(19) . .
C3 C2 C1 120.4(2) . .
C2 C3 C4 119.9(2) . .
C3 C4 C5 120.2(2) . .
C4 C5 C6 120.5(2) . .
C5 C6 C1 117.93(17) . .
C5 C6 C7 120.75(16) . .
C1 C6 C7 121.27(15) . .
C8 C7 C16 118.24(14) . .
C8 C7 C6 118.71(14) . .
C16 C7 C6 122.89(13) . .
C7 C8 C9 122.60(16) . .
C14 C9 C8 118.67(15) . .
C14 C9 C10 118.81(17) . .
C8 C9 C10 122.52(19) . .
C11 C10 C9 120.1(2) . .
C10 C11 C12 120.9(2) . .
C13 C12 C11 120.5(2) . .
C12 C13 C14 120.5(2) . .
C9 C14 C15 118.68(15) . .
C9 C14 C13 119.22(17) . .
C15 C14 C13 121.97(19) . .
C16 C15 C14 122.25(16) . .
C15 C16 C7 119.27(14) . .
C15 C16 C17 117.58(14) . .
C7 C16 C17 123.14(13) . .
C18 C17 C22 118.67(13) . .
C18 C17 C16 117.66(13) . .
C22 C17 C16 123.67(12) . .
C19 C18 C17 121.41(16) . .
C20 C19 C18 119.91(15) . .
C19 C20 C21 119.52(15) . .
C20 C21 C22 121.80(15) . .
C21 C22 C17 118.62(13) . .
C21 C22 C23 117.85(12) . .
C17 C22 C23 123.43(12) . .
C24 C23 C23 118.47(7) . 2_556
C24 C23 C22 117.57(11) . .
C23 C23 C22 123.96(7) 2_556 .
C23 C24 C25 122.99(12) . .
C24 C25 C25 118.30(7) . 2_556
C24 C25 C26 122.82(12) . .
C25 C25 C26 118.85(8) 2_556 .
C27 C26 C25 120.54(13) . .
C26 C27 C27 120.61(9) . 2_556

loop_
_geom_bond_atom_site_label_1
_geom_bond_atom_site_label_2
_geom_bond_distance
_geom_bond_site_symmetry_2
C1 C2 1.382(3) .
C1 C6 1.402(2) .
C2 C3 1.367(3) .
C3 C4 1.381(3) .
C4 C5 1.397(3) .
C5 C6 1.390(2) .
C6 C7 1.488(2) .
C7 C8 1.390(2) .
C7 C16 1.434(2) .
C8 C9 1.412(2) .
C9 C14 1.406(3) .
C9 C10 1.428(2) .
C10 C11 1.364(3) .
C11 C12 1.400(4) .
C12 C13 1.358(3) .
C13 C14 1.422(3) .
C14 C15 1.420(2) .
C15 C16 1.377(2) .
C16 C17 1.499(2) .
C17 C18 1.399(2) .
C17 C22 1.411(2) .
C18 C19 1.381(2) .
C19 C20 1.383(3) .
C20 C21 1.380(2) .
C21 C22 1.3954(19) .
C22 C23 1.4965(18) .
C23 C24 1.3755(18) .
C23 C23 1.440(2) 2_556
C24 C25 1.4117(19) .
C25 C25 1.415(3) 2_556
C25 C26 1.4203(19) .
C26 C27 1.349(2) .
C27 C27 1.412(3) 2_556

loop_
_platon_squeeze_void_nr
_platon_squeeze_void_average_x
_platon_squeeze_void_average_y
_platon_squeeze_void_average_z
_platon_squeeze_void_volume
_platon_squeeze_void_count_electrons
_platon_squeeze_void_content
1 0.000 0.500 -0.028 469 58 ' '
2 0.500 1.000 0.031 469 58 ' '
